data_7024619
loop_
_publ_author_name
'Shieh, Minghuey'
'Chu, Yen-Yi'
'Miu, Chia-Yeh'
'Wu, Pei-Fan'
'Zeng, Tsau-Ming'

_publ_section_title
;
 Bimetallic Ru-Cu tellurido complexes: controlled synthesis and
 electrochemical studies of copper halide-TeRu(5) and Te(2)Ru(4) clusters.
;
_journal_issue 6
_journal_name_full 'Dalton transactions (Cambridge, England : 2003)'
_journal_page_first 1492
_journal_page_last 1503
_journal_paper_doi 10.1039/b919176c
_journal_volume 39
_journal_year 2010
_chemical_formula_moiety 'C62 H40 Cu I O14 P2 Ru5 Te'
_chemical_formula_sum 'C62 H40 Cu I O14 P2 Ru5 Te'
_chemical_formula_weight 1894.27
_chemical_name_systematic
;
?
;
_space_group_IT_number 2
_symmetry_cell_setting triclinic
_symmetry_space_group_name_Hall '-P 1'
_symmetry_space_group_name_H-M 'P -1'
_atom_sites_solution_hydrogens geom
_atom_sites_solution_primary direct
_atom_sites_solution_secondary difmap
_audit_creation_method SHELXL-97
_cell_angle_alpha 77.1240(10)
_cell_angle_beta 88.4580(10)
_cell_angle_gamma 73.9030(10)
_cell_formula_units_Z 2
_cell_length_a 9.93800(29)
_cell_length_b 15.17270(40)
_cell_length_c 22.02990(70)
_cell_measurement_reflns_used 29086
_cell_measurement_temperature 200(2)
_cell_measurement_theta_max 25.028
_cell_measurement_theta_min 2.037
_cell_volume 3109.16(16)
_computing_cell_refinement 'HKL Scalepack (Otwinowski & Minor 1997)'
_computing_data_collection 'Collect (Nonius BV, 1997-2000)'
_computing_data_reduction 'HKL Denzo and Scalepack'
_computing_molecular_graphics 'Ortep-3 for Windows (Farrugia, 1997)'
_computing_publication_material 'WinGX publication routines (Farrugia, 1999)'
_computing_structure_refinement 'SHELXL-97 (Sheldrick, 1997)'
_computing_structure_solution 'SHELXS-86 (Sheldrick, 1986)'
_diffrn_ambient_temperature 200(2)
_diffrn_detector_area_resol_mean 9
_diffrn_measured_fraction_theta_full 0.994
_diffrn_measured_fraction_theta_max 0.994
_diffrn_measurement_device_type KappaCCD
_diffrn_measurement_method 'CCD rotation images, thick slices'
_diffrn_radiation_monochromator graphite
_diffrn_radiation_source 'fine-focus sealed tube'
_diffrn_radiation_type MoK\a
_diffrn_radiation_wavelength 0.71073
_diffrn_reflns_av_R_equivalents 0.1399
_diffrn_reflns_av_sigmaI/netI 0.1588
_diffrn_reflns_limit_h_max 11
_diffrn_reflns_limit_h_min -11
_diffrn_reflns_limit_k_max 18
_diffrn_reflns_limit_k_min -16
_diffrn_reflns_limit_l_max 26
_diffrn_reflns_limit_l_min -26
_diffrn_reflns_number 40005
_diffrn_reflns_theta_full 25.03
_diffrn_reflns_theta_max 25.03
_diffrn_reflns_theta_min 2.11
_exptl_absorpt_coefficient_mu 2.591
_exptl_absorpt_correction_T_max 0.7848
_exptl_absorpt_correction_T_min 0.6897
_exptl_absorpt_correction_type multi-scan
_exptl_absorpt_process_details
;
?
;
_exptl_crystal_colour black
_exptl_crystal_density_diffrn 2.023
_exptl_crystal_density_method 'not measured'
_exptl_crystal_description prism
_exptl_crystal_F_000 1816
_exptl_crystal_size_max 0.18
_exptl_crystal_size_mid 0.16
_exptl_crystal_size_min 0.03
_refine_diff_density_max 1.288
_refine_diff_density_min -1.617
_refine_diff_density_rms 0.365
_refine_ls_extinction_method none
_refine_ls_goodness_of_fit_ref 0.999
_refine_ls_hydrogen_treatment fixed
_refine_ls_matrix_type full
_refine_ls_number_parameters 775
_refine_ls_number_reflns 10909
_refine_ls_number_restraints 0
_refine_ls_restrained_S_all 0.999
_refine_ls_R_factor_all 0.1597
_refine_ls_R_factor_gt 0.0674
_refine_ls_shift/su_max 0.001
_refine_ls_shift/su_mean 0.000
_refine_ls_structure_factor_coef Fsqd
_refine_ls_weighting_details 'calc w=1/[\s^2^(Fo^2^)+(0.0802P)^2^+0.0000P] where P=(Fo^2^+2Fc^2^)/3'
_refine_ls_weighting_scheme calc
_refine_ls_wR_factor_gt 0.1420
_refine_ls_wR_factor_ref 0.1845
_reflns_number_gt 5645
_reflns_number_total 10909
_reflns_threshold_expression >2sigma(I)
_cod_data_source_file b919176c.txt
_cod_data_source_block compound_2c
_cod_original_cell_volume 3109.24(16)
_cod_database_code 7024619

loop_
_symmetry_equiv_pos_as_xyz
'x, y, z'
'-x, -y, -z'

loop_
_atom_site_label
_atom_site_type_symbol
_atom_site_fract_x
_atom_site_fract_y
_atom_site_fract_z
_atom_site_U_iso_or_equiv
_atom_site_adp_type
_atom_site_occupancy
_atom_site_symmetry_multiplicity
_atom_site_calc_flag
_atom_site_refinement_flags
I1 I 0.00733(11) 0.37670(6) 0.76771(5) 0.0499(3) Uani 1 1 d .
Te1 Te 0.31582(10) -0.10002(6) 0.83457(4) 0.0364(3) Uani 1 1 d .
Ru1 Ru 0.35150(12) 0.07213(7) 0.82550(5) 0.0322(3) Uani 1 1 d .
Ru2 Ru 0.50494(12) -0.04671(7) 0.75139(5) 0.0341(3) Uani 1 1 d .
Ru3 Ru 0.25896(12) -0.08255(7) 0.71260(5) 0.0381(3) Uani 1 1 d .
Ru4 Ru 0.08885(12) 0.03891(7) 0.78368(5) 0.0333(3) Uani 1 1 d .
Ru5 Ru 0.27546(12) 0.10673(7) 0.69414(5) 0.0338(3) Uani 1 1 d .
Cu1 Cu 0.12774(18) 0.20822(11) 0.77193(8) 0.0389(5) Uani 1 1 d .
P1 P 0.3607(4) 0.3725(2) 0.44191(16) 0.0362(9) Uani 1 1 d .
P2 P 0.6773(4) 0.6323(2) 0.01059(16) 0.0316(9) Uani 1 1 d .
O1 O 0.3624(12) 0.0295(8) 0.9671(5) 0.064(3) Uani 1 1 d .
O2 O 0.3709(11) 0.2661(6) 0.8297(4) 0.049(3) Uani 1 1 d .
O3 O 0.6634(11) 0.0432(7) 0.8282(5) 0.054(3) Uani 1 1 d .
O4 O 0.7108(12) 0.0231(8) 0.6624(6) 0.070(4) Uani 1 1 d .
O5 O 0.7417(11) -0.2215(7) 0.8018(5) 0.049(3) Uani 1 1 d .
O6 O 0.5252(13) -0.1632(9) 0.6508(6) 0.074(4) Uani 1 1 d .
O7 O 0.2198(13) -0.2774(7) 0.7193(5) 0.069(4) Uani 1 1 d .
O8 O 0.0876(12) -0.0053(7) 0.5911(5) 0.069(3) Uani 1 1 d .
O9 O -0.0630(11) -0.1040(7) 0.7680(6) 0.061(3) Uani 1 1 d .
O10 O -0.1698(11) 0.1904(7) 0.7232(5) 0.053(3) Uani 1 1 d .
O11 O -0.0188(12) 0.0443(7) 0.9124(5) 0.059(3) Uani 1 1 d .
O12 O 0.4143(13) 0.0626(7) 0.5763(5) 0.069(4) Uani 1 1 d .
O13 O 0.0205(12) 0.2350(8) 0.6134(5) 0.067(3) Uani 1 1 d .
O14 O 0.4262(15) 0.2566(9) 0.6872(5) 0.077(4) Uani 1 1 d .
C1 C 0.3563(15) 0.0450(9) 0.9148(9) 0.044(4) Uani 1 1 d .
C2 C 0.3555(14) 0.1967(9) 0.8244(6) 0.036(3) Uani 1 1 d .
C3 C 0.5596(15) 0.0324(9) 0.8119(6) 0.036(4) Uani 1 1 d .
C4 C 0.6307(18) -0.0011(10) 0.6939(7) 0.048(4) Uani 1 1 d .
C5 C 0.6499(16) -0.1565(10) 0.7842(6) 0.037(4) Uani 1 1 d .
C6 C 0.4545(17) -0.1218(12) 0.6844(8) 0.054(4) Uani 1 1 d .
C7 C 0.2350(15) -0.2052(11) 0.7176(6) 0.043(4) Uani 1 1 d .
C8 C 0.1531(17) -0.0348(10) 0.6382(8) 0.048(4) Uani 1 1 d .
C9 C 0.0051(18) -0.0555(10) 0.7696(7) 0.048(4) Uani 1 1 d .
C10 C -0.0706(18) 0.1383(9) 0.7435(7) 0.044(4) Uani 1 1 d .
C11 C 0.0228(15) 0.0442(9) 0.8638(8) 0.039(4) Uani 1 1 d .
C12 C 0.3635(17) 0.0755(11) 0.6215(7) 0.050(4) Uani 1 1 d .
C13 C 0.1138(17) 0.1845(10) 0.6479(7) 0.046(4) Uani 1 1 d .
C14 C 0.3669(16) 0.1991(11) 0.6924(6) 0.047(4) Uani 1 1 d .
C15 C 0.4216(16) 0.4479(9) 0.3784(6) 0.039(4) Uani 1 1 d .
C16 C 0.3259(18) 0.5237(10) 0.3411(7) 0.055(5) Uani 1 1 d .
H16 H 0.2268 0.5381 0.3470 0.065 Uiso 1 1 d R
C17 C 0.376(2) 0.5818(10) 0.2928(8) 0.064(6) Uani 1 1 d .
H17 H 0.3132 0.6359 0.2663 0.077 Uiso 1 1 d R
C18 C 0.514(2) 0.5627(12) 0.2808(7) 0.062(5) Uani 1 1 d .
H18 H 0.5458 0.6033 0.2470 0.074 Uiso 1 1 d R
C19 C 0.6080(19) 0.4872(13) 0.3162(8) 0.063(5) Uani 1 1 d .
H19 H 0.7062 0.4735 0.3083 0.076 Uiso 1 1 d R
C20 C 0.5606(17) 0.4291(11) 0.3659(7) 0.049(4) Uani 1 1 d .
H20 H 0.6256 0.3752 0.3914 0.059 Uiso 1 1 d R
C21 C 0.5076(14) 0.2929(9) 0.4882(6) 0.036(3) Uani 1 1 d .
C22 C 0.5926(18) 0.2172(11) 0.4665(8) 0.068(5) Uani 1 1 d .
H22 H 0.5667 0.2062 0.4277 0.081 Uiso 1 1 d R
C23 C 0.7131(19) 0.1583(12) 0.4990(8) 0.068(5) Uani 1 1 d .
H23 H 0.7719 0.1059 0.4845 0.082 Uiso 1 1 d R
C24 C 0.7477(16) 0.1748(10) 0.5547(8) 0.050(4) Uani 1 1 d .
H24 H 0.8314 0.1339 0.5771 0.061 Uiso 1 1 d R
C25 C 0.6656(17) 0.2462(11) 0.5787(7) 0.056(5) Uani 1 1 d .
H25 H 0.6928 0.2566 0.6175 0.067 Uiso 1 1 d R
C26 C 0.5442(15) 0.3067(9) 0.5439(6) 0.041(4) Uani 1 1 d .
H26 H 0.4853 0.3571 0.5603 0.049 Uiso 1 1 d R
C27 C 0.2537(15) 0.4437(11) 0.4909(7) 0.043(4) Uani 1 1 d .
C28 C 0.2419(15) 0.5363(11) 0.4842(6) 0.044(4) Uani 1 1 d .
H28 H 0.2842 0.5676 0.4494 0.053 Uiso 1 1 d R
C29 C 0.1693(19) 0.5865(14) 0.5236(8) 0.070(5) Uani 1 1 d .
H29 H 0.1657 0.6515 0.5198 0.083 Uiso 1 1 d R
C30 C 0.1024(16) 0.5447(13) 0.5705(8) 0.055(5) Uani 1 1 d .
H30 H 0.0474 0.5818 0.5972 0.065 Uiso 1 1 d R
C31 C 0.1136(19) 0.4512(14) 0.5806(8) 0.069(5) Uani 1 1 d .
H31 H 0.0707 0.4216 0.6159 0.083 Uiso 1 1 d R
C32 C 0.1867(17) 0.4002(11) 0.5382(7) 0.053(4) Uani 1 1 d .
H32 H 0.1897 0.3353 0.5427 0.063 Uiso 1 1 d R
C33 C 0.2613(13) 0.3076(9) 0.4120(6) 0.034(3) Uani 1 1 d .
C34 C 0.2381(18) 0.2255(11) 0.4514(7) 0.061(5) Uani 1 1 d .
H34 H 0.2769 0.2048 0.4933 0.073 Uiso 1 1 d R
C35 C 0.163(2) 0.1756(12) 0.4302(9) 0.075(6) Uani 1 1 d .
H35 H 0.1543 0.1186 0.4573 0.090 Uiso 1 1 d R
C36 C 0.1046(18) 0.2039(12) 0.3719(9) 0.062(5) Uani 1 1 d .
H36 H 0.0464 0.1698 0.3590 0.075 Uiso 1 1 d R
C37 C 0.1270(16) 0.2821(12) 0.3328(8) 0.057(5) Uani 1 1 d .
H37 H 0.0901 0.3016 0.2907 0.069 Uiso 1 1 d R
C38 C 0.2036(14) 0.3351(10) 0.3527(6) 0.043(4) Uani 1 1 d .
H38 H 0.2172 0.3906 0.3254 0.051 Uiso 1 1 d R
C39 C 0.5182(13) 0.6846(8) 0.0448(6) 0.028(3) Uani 1 1 d .
C40 C 0.4664(15) 0.7842(8) 0.0381(6) 0.038(4) Uani 1 1 d .
H40 H 0.5120 0.8246 0.0106 0.045 Uiso 1 1 d R
C41 C 0.3547(17) 0.8216(10) 0.0692(7) 0.051(4) Uani 1 1 d .
H41 H 0.3192 0.8884 0.0649 0.061 Uiso 1 1 d R
C42 C 0.2904(15) 0.7612(11) 0.1088(6) 0.043(4) Uani 1 1 d .
H42 H 0.2115 0.7862 0.1320 0.051 Uiso 1 1 d R
C43 C 0.3348(16) 0.6657(10) 0.1168(7) 0.046(4) Uani 1 1 d .
H43 H 0.2899 0.6246 0.1441 0.055 Uiso 1 1 d R
C44 C 0.4495(14) 0.6275(9) 0.0836(7) 0.037(3) Uani 1 1 d .
H44 H 0.4815 0.5604 0.0887 0.044 Uiso 1 1 d R
C45 C 0.7635(13) 0.5193(8) 0.0622(6) 0.028(3) Uani 1 1 d .
C46 C 0.7859(14) 0.5171(10) 0.1236(6) 0.039(4) Uani 1 1 d .
H46 H 0.7539 0.5740 0.1384 0.047 Uiso 1 1 d R
C47 C 0.8565(15) 0.4340(10) 0.1649(7) 0.044(4) Uani 1 1 d .
H47 H 0.8692 0.4340 0.2080 0.053 Uiso 1 1 d R
C48 C 0.9042(15) 0.3523(9) 0.1410(8) 0.046(4) Uani 1 1 d .
H48 H 0.9554 0.2946 0.1683 0.055 Uiso 1 1 d R
C49 C 0.8778(14) 0.3560(9) 0.0796(8) 0.048(4) Uani 1 1 d .
H49 H 0.9068 0.2987 0.0650 0.058 Uiso 1 1 d R
C50 C 0.8110(15) 0.4397(9) 0.0391(6) 0.039(4) Uani 1 1 d .
H50 H 0.7965 0.4437 -0.0045 0.046 Uiso 1 1 d R
C51 C 0.7884(13) 0.7117(9) 0.0017(6) 0.032(3) Uani 1 1 d .
C52 C 0.8823(15) 0.7055(9) 0.0483(6) 0.042(4) Uani 1 1 d .
H52 H 0.8957 0.6542 0.0842 0.050 Uiso 1 1 d R
C53 C 0.9539(16) 0.7730(9) 0.0435(7) 0.048(4) Uani 1 1 d .
H53 H 1.0146 0.7707 0.0773 0.058 Uiso 1 1 d R
C54 C 0.9345(15) 0.8434(9) -0.0116(7) 0.043(4) Uani 1 1 d .
H54 H 0.9893 0.8875 -0.0172 0.051 Uiso 1 1 d R
C55 C 0.8422(14) 0.8491(9) -0.0573(6) 0.036(3) Uani 1 1 d .
H55 H 0.8286 0.8992 -0.0939 0.044 Uiso 1 1 d R
C56 C 0.7685(14) 0.7837(9) -0.0515(6) 0.037(3) Uani 1 1 d .
H56 H 0.7016 0.7871 -0.0831 0.044 Uiso 1 1 d R
C57 C 0.6462(14) 0.6165(8) -0.0655(6) 0.032(3) Uani 1 1 d .
C58 C 0.7534(16) 0.5842(9) -0.1020(6) 0.038(4) Uani 1 1 d .
H58 H 0.8481 0.5687 -0.0861 0.046 Uiso 1 1 d R
C59 C 0.7304(17) 0.5728(8) -0.1596(6) 0.042(4) Uani 1 1 d .
H59 H 0.8083 0.5486 -0.1837 0.050 Uiso 1 1 d R
C60 C 0.5910(17) 0.5967(9) -0.1841(6) 0.040(4) Uani 1 1 d .
H60 H 0.5753 0.5876 -0.2248 0.048 Uiso 1 1 d R
C61 C 0.4831(16) 0.6310(9) -0.1494(6) 0.040(4) Uani 1 1 d .
H61 H 0.3891 0.6490 -0.1666 0.048 Uiso 1 1 d R
C62 C 0.5069(15) 0.6421(9) -0.0897(7) 0.042(4) Uani 1 1 d .
H62 H 0.4293 0.6667 -0.0656 0.050 Uiso 1 1 d R

loop_
_atom_site_aniso_label
_atom_site_aniso_U_11
_atom_site_aniso_U_22
_atom_site_aniso_U_33
_atom_site_aniso_U_23
_atom_site_aniso_U_13
_atom_site_aniso_U_12
I1 0.0512(7) 0.0383(6) 0.0542(7) -0.0143(5) -0.0062(5) 0.0013(5)
Te1 0.0366(6) 0.0292(5) 0.0398(6) -0.0041(4) -0.0025(5) -0.0058(4)
Ru1 0.0310(7) 0.0290(6) 0.0343(7) -0.0080(5) -0.0030(5) -0.0035(5)
Ru2 0.0307(7) 0.0330(6) 0.0367(7) -0.0090(5) -0.0014(5) -0.0047(5)
Ru3 0.0397(8) 0.0323(6) 0.0427(7) -0.0119(5) -0.0050(6) -0.0072(5)
Ru4 0.0295(7) 0.0297(6) 0.0390(7) -0.0071(5) 0.0011(5) -0.0058(5)
Ru5 0.0329(7) 0.0324(6) 0.0342(7) -0.0064(5) -0.0003(5) -0.0066(5)
Cu1 0.0346(11) 0.0316(9) 0.0476(11) -0.0097(8) -0.0029(9) -0.0031(8)
P1 0.030(2) 0.044(2) 0.033(2) -0.0078(16) -0.0031(17) -0.0088(17)
P2 0.028(2) 0.0286(19) 0.039(2) -0.0088(15) 0.0016(17) -0.0069(16)
O1 0.079(9) 0.078(8) 0.031(7) -0.008(6) -0.002(6) -0.016(6)
O2 0.062(8) 0.029(5) 0.057(7) -0.009(5) -0.011(5) -0.016(5)
O3 0.029(6) 0.070(7) 0.067(7) -0.026(6) -0.009(6) -0.011(5)
O4 0.051(8) 0.089(9) 0.068(8) 0.001(6) 0.026(7) -0.031(7)
O5 0.046(7) 0.034(6) 0.060(7) -0.002(5) 0.004(6) -0.004(5)
O6 0.053(8) 0.102(9) 0.082(9) -0.055(8) -0.002(7) -0.016(7)
O7 0.093(10) 0.038(6) 0.086(9) -0.008(6) -0.003(7) -0.035(6)
O8 0.065(8) 0.067(7) 0.064(8) -0.016(6) -0.024(7) 0.007(6)
O9 0.037(7) 0.050(7) 0.115(10) -0.045(6) 0.012(6) -0.023(5)
O10 0.032(6) 0.048(6) 0.064(7) -0.008(5) -0.027(6) 0.010(5)
O11 0.073(9) 0.053(7) 0.051(7) -0.015(6) 0.021(6) -0.018(6)
O12 0.083(9) 0.074(8) 0.032(7) -0.007(6) 0.008(6) 0.003(6)
O13 0.043(7) 0.065(7) 0.067(8) 0.017(6) -0.005(6) 0.003(6)
O14 0.119(12) 0.085(9) 0.047(7) -0.013(6) 0.013(7) -0.063(9)
C1 0.035(9) 0.023(8) 0.077(12) -0.021(8) -0.003(9) -0.007(6)
C2 0.034(9) 0.030(8) 0.037(9) -0.003(6) -0.004(7) 0.000(7)
C3 0.034(9) 0.032(8) 0.038(9) -0.015(6) -0.014(7) 0.005(7)
C4 0.048(11) 0.048(9) 0.039(10) -0.006(7) -0.005(8) 0.000(8)
C5 0.046(10) 0.045(9) 0.031(8) -0.009(7) -0.004(7) -0.027(8)
C6 0.033(10) 0.075(11) 0.050(11) -0.021(9) -0.006(8) -0.002(8)
C7 0.038(10) 0.061(11) 0.025(8) 0.001(7) -0.006(7) -0.016(8)
C8 0.043(10) 0.042(9) 0.053(11) -0.010(8) 0.002(9) -0.004(8)
C9 0.059(12) 0.036(9) 0.045(10) -0.012(7) -0.010(8) -0.001(8)
C10 0.057(11) 0.020(7) 0.059(10) -0.010(7) -0.009(9) -0.013(7)
C11 0.031(9) 0.023(7) 0.056(11) -0.001(7) 0.005(8) -0.005(6)
C12 0.044(11) 0.064(11) 0.033(10) 0.003(8) -0.003(8) -0.011(8)
C13 0.053(11) 0.042(9) 0.039(9) -0.011(7) 0.011(8) -0.005(8)
C14 0.042(10) 0.061(11) 0.032(9) -0.006(7) 0.016(7) -0.008(8)
C15 0.041(10) 0.046(9) 0.027(8) -0.010(6) -0.007(7) -0.005(7)
C16 0.068(12) 0.046(9) 0.032(9) -0.011(8) -0.006(9) 0.015(9)
C17 0.105(17) 0.035(9) 0.043(11) -0.021(8) -0.024(11) 0.007(10)
C18 0.098(17) 0.052(11) 0.036(10) -0.010(8) -0.008(11) -0.022(11)
C19 0.056(12) 0.087(13) 0.059(11) -0.017(10) 0.022(10) -0.043(11)
C20 0.048(11) 0.066(10) 0.041(9) -0.004(8) 0.012(8) -0.034(9)
C21 0.032(9) 0.038(8) 0.039(9) -0.005(7) -0.003(7) -0.014(7)
C22 0.065(13) 0.065(11) 0.067(12) -0.035(9) -0.029(10) 0.010(10)
C23 0.064(13) 0.069(12) 0.056(12) -0.008(9) -0.018(10) 0.003(10)
C24 0.034(10) 0.053(10) 0.054(11) -0.010(8) 0.009(8) 0.001(8)
C25 0.058(12) 0.078(12) 0.036(9) -0.009(8) -0.017(9) -0.027(10)
C26 0.045(10) 0.043(8) 0.033(9) -0.010(7) 0.006(8) -0.011(7)
C27 0.028(9) 0.057(10) 0.043(10) -0.010(8) -0.010(7) -0.011(8)
C28 0.048(10) 0.066(11) 0.028(8) -0.017(7) 0.006(7) -0.025(8)
C29 0.057(13) 0.110(15) 0.054(12) -0.048(11) 0.022(10) -0.022(11)
C30 0.023(9) 0.081(13) 0.064(12) -0.053(10) -0.013(9) 0.010(9)
C31 0.065(13) 0.099(16) 0.043(11) -0.011(10) 0.016(9) -0.028(11)
C32 0.056(11) 0.055(10) 0.049(11) -0.010(8) -0.012(9) -0.019(9)
C33 0.021(8) 0.033(8) 0.043(9) -0.013(7) 0.002(7) 0.004(6)
C34 0.071(13) 0.071(12) 0.047(10) -0.018(9) -0.016(9) -0.023(10)
C35 0.096(16) 0.060(11) 0.081(14) -0.012(10) -0.001(12) -0.043(11)
C36 0.056(12) 0.063(12) 0.075(13) -0.017(10) -0.022(10) -0.023(9)
C37 0.046(11) 0.069(12) 0.058(11) -0.034(9) -0.009(9) -0.002(9)
C38 0.027(9) 0.062(10) 0.036(9) -0.012(7) 0.003(7) -0.006(7)
C39 0.019(8) 0.032(8) 0.027(7) -0.007(6) -0.009(6) 0.003(6)
C40 0.041(9) 0.028(8) 0.036(8) 0.012(6) -0.007(7) -0.008(7)
C41 0.050(11) 0.031(8) 0.067(11) -0.028(8) 0.001(9) 0.010(8)
C42 0.030(9) 0.064(11) 0.028(8) -0.010(7) 0.005(7) -0.004(8)
C43 0.045(10) 0.041(9) 0.052(10) -0.002(7) -0.003(8) -0.018(8)
C44 0.028(9) 0.025(7) 0.059(10) -0.013(7) 0.005(8) -0.008(6)
C45 0.031(8) 0.016(6) 0.032(8) 0.000(6) 0.006(6) -0.004(6)
C46 0.025(8) 0.048(9) 0.035(9) 0.010(7) -0.006(7) -0.009(7)
C47 0.038(9) 0.052(10) 0.045(9) -0.010(8) -0.005(8) -0.019(8)
C48 0.034(9) 0.026(8) 0.062(11) 0.008(7) 0.005(8) 0.004(7)
C49 0.030(9) 0.031(8) 0.077(13) -0.009(8) 0.015(9) 0.000(7)
C50 0.043(9) 0.047(9) 0.024(8) -0.006(7) 0.007(7) -0.011(7)
C51 0.023(8) 0.043(8) 0.032(8) -0.012(6) 0.000(7) -0.006(6)
C52 0.038(9) 0.042(9) 0.038(9) -0.001(7) 0.001(7) -0.005(7)
C53 0.054(11) 0.039(9) 0.058(11) -0.009(8) -0.002(8) -0.025(8)
C54 0.045(10) 0.043(9) 0.054(10) -0.017(8) 0.003(8) -0.029(7)
C55 0.039(9) 0.034(8) 0.036(9) -0.006(6) 0.004(7) -0.013(7)
C56 0.033(9) 0.050(9) 0.029(8) -0.010(7) -0.004(7) -0.013(7)
C57 0.028(9) 0.033(7) 0.037(8) -0.012(6) 0.003(7) -0.007(6)
C58 0.047(10) 0.042(8) 0.029(8) -0.012(6) 0.011(7) -0.017(7)
C59 0.065(12) 0.029(8) 0.039(9) -0.017(6) 0.011(8) -0.019(7)
C60 0.062(12) 0.043(8) 0.016(8) -0.003(6) -0.010(8) -0.016(8)
C61 0.044(10) 0.047(9) 0.030(9) -0.009(7) -0.003(8) -0.014(7)
C62 0.035(9) 0.030(8) 0.065(11) -0.018(7) 0.012(8) -0.013(7)

loop_
_atom_type_symbol
_atom_type_description
_atom_type_scat_dispersion_real
_atom_type_scat_dispersion_imag
_atom_type_scat_source
C C 0.0033 0.0016 'International Tables Vol C Tables 4.2.6.8 and 6.1.1.4'
H H 0.0000 0.0000 'International Tables Vol C Tables 4.2.6.8 and 6.1.1.4'
O O 0.0106 0.0060 'International Tables Vol C Tables 4.2.6.8 and 6.1.1.4'
Cu Cu 0.3201 1.2651 'International Tables Vol C Tables 4.2.6.8 and 6.1.1.4'
I I -0.4742 1.8119 'International Tables Vol C Tables 4.2.6.8 and 6.1.1.4'
P P 0.1023 0.0942 'International Tables Vol C Tables 4.2.6.8 and 6.1.1.4'
Te Te -0.5308 1.6751 'International Tables Vol C Tables 4.2.6.8 and 6.1.1.4'
Ru Ru -1.2594 0.8363 'International Tables Vol C Tables 4.2.6.8 and 6.1.1.4'

loop_
_geom_angle_atom_site_label_1
_geom_angle_atom_site_label_2
_geom_angle_atom_site_label_3
_geom_angle
Ru4 Te1 Ru1 67.63(4)
Ru4 Te1 Ru3 63.84(4)
Ru1 Te1 Ru3 97.52(4)
Ru4 Te1 Ru2 96.96(4)
Ru1 Te1 Ru2 62.17(4)
Ru3 Te1 Ru2 62.82(4)
C2 Ru1 C1 89.5(5)
C2 Ru1 C3 91.5(6)
C1 Ru1 C3 99.2(6)
C2 Ru1 Cu1 64.3(4)
C1 Ru1 Cu1 114.3(4)
C3 Ru1 Cu1 137.3(4)
C2 Ru1 Te1 172.9(4)
C1 Ru1 Te1 87.0(4)
C3 Ru1 Te1 95.2(4)
Cu1 Ru1 Te1 111.68(6)
C2 Ru1 Ru2 127.0(4)
C1 Ru1 Ru2 125.9(4)
C3 Ru1 Ru2 49.6(4)
Cu1 Ru1 Ru2 117.25(6)
Te1 Ru1 Ru2 59.80(4)
C2 Ru1 Ru5 96.1(4)
C1 Ru1 Ru5 165.8(4)
C3 Ru1 Ru5 93.7(4)
Cu1 Ru1 Ru5 57.60(5)
Te1 Ru1 Ru5 86.01(4)
Ru2 Ru1 Ru5 59.76(4)
C2 Ru1 Ru4 119.4(4)
C1 Ru1 Ru4 107.4(4)
C3 Ru1 Ru4 138.6(4)
Cu1 Ru1 Ru4 55.61(5)
Te1 Ru1 Ru4 56.09(3)
Ru2 Ru1 Ru4 88.95(4)
Ru5 Ru1 Ru4 58.58(4)
C5 Ru2 C4 90.2(6)
C5 Ru2 C3 93.7(5)
C4 Ru2 C3 86.7(6)
C5 Ru2 C6 87.5(5)
C4 Ru2 C6 89.7(6)
C3 Ru2 C6 176.2(6)
C5 Ru2 Te1 93.0(4)
C4 Ru2 Te1 176.2(4)
C3 Ru2 Te1 90.9(4)
C6 Ru2 Te1 92.7(5)
C5 Ru2 Ru1 122.9(4)
C4 Ru2 Ru1 118.3(4)
C3 Ru2 Ru1 45.7(4)
C6 Ru2 Ru1 135.9(4)
Te1 Ru2 Ru1 58.03(4)
C5 Ru2 Ru3 113.9(4)
C4 Ru2 Ru3 122.7(4)
C3 Ru2 Ru3 137.5(4)
C6 Ru2 Ru3 44.4(4)
Te1 Ru2 Ru3 57.79(4)
Ru1 Ru2 Ru3 91.82(5)
C5 Ru2 Ru5 173.6(4)
C4 Ru2 Ru5 91.0(4)
C3 Ru2 Ru5 92.6(3)
C6 Ru2 Ru5 86.3(4)
Te1 Ru2 Ru5 86.19(4)
Ru1 Ru2 Ru5 61.79(4)
Ru3 Ru2 Ru5 60.37(4)
C8 Ru3 C7 91.3(6)
C8 Ru3 C6 103.2(7)
C7 Ru3 C6 92.0(7)
C8 Ru3 Te1 155.5(5)
C7 Ru3 Te1 98.4(4)
C6 Ru3 Te1 98.9(4)
C8 Ru3 Ru2 130.6(5)
C7 Ru3 Ru2 125.1(4)
C6 Ru3 Ru2 50.5(5)
Te1 Ru3 Ru2 59.39(4)
C8 Ru3 Ru4 97.8(4)
C7 Ru3 Ru4 119.8(4)
C6 Ru3 Ru4 141.3(5)
Te1 Ru3 Ru4 57.90(4)
Ru2 Ru3 Ru4 91.37(4)
C8 Ru3 Ru5 82.9(4)
C7 Ru3 Ru5 174.1(4)
C6 Ru3 Ru5 89.9(5)
Te1 Ru3 Ru5 86.84(4)
Ru2 Ru3 Ru5 59.98(4)
Ru4 Ru3 Ru5 60.79(4)
C11 Ru4 C9 97.6(6)
C11 Ru4 C10 93.0(6)
C9 Ru4 C10 91.2(6)
C11 Ru4 Cu1 89.2(4)
C9 Ru4 Cu1 158.3(4)
C10 Ru4 Cu1 67.9(4)
C11 Ru4 Te1 89.5(4)
C9 Ru4 Te1 88.6(4)
C10 Ru4 Te1 177.4(5)
Cu1 Ru4 Te1 112.14(6)
C11 Ru4 Ru3 143.4(4)
C9 Ru4 Ru3 67.3(5)
C10 Ru4 Ru3 119.3(4)
Cu1 Ru4 Ru3 117.41(6)
Te1 Ru4 Ru3 58.26(4)
C11 Ru4 Ru5 141.9(4)
C9 Ru4 Ru5 120.1(5)
C10 Ru4 Ru5 91.5(5)
Cu1 Ru4 Ru5 57.90(5)
Te1 Ru4 Ru5 86.44(4)
Ru3 Ru4 Ru5 59.77(4)
C11 Ru4 Ru1 87.5(4)
C9 Ru4 Ru1 144.5(4)
C10 Ru4 Ru1 123.7(4)
Cu1 Ru4 Ru1 55.88(5)
Te1 Ru4 Ru1 56.28(3)
Ru3 Ru4 Ru1 87.84(4)
Ru5 Ru4 Ru1 59.12(4)
C14 Ru5 C13 97.3(6)
C14 Ru5 C12 92.0(7)
C13 Ru5 C12 91.7(6)
C14 Ru5 Cu1 76.9(4)
C13 Ru5 Cu1 74.7(4)
C12 Ru5 Cu1 160.9(4)
C14 Ru5 Ru2 95.4(4)
C13 Ru5 Ru2 165.6(4)
C12 Ru5 Ru2 81.0(4)
Cu1 Ru5 Ru2 115.08(5)
C14 Ru5 Ru3 154.6(4)
C13 Ru5 Ru3 107.0(5)
C12 Ru5 Ru3 80.6(5)
Cu1 Ru5 Ru3 115.93(6)
Ru2 Ru5 Ru3 59.65(4)
C14 Ru5 Ru4 130.7(4)
C13 Ru5 Ru4 86.6(5)
C12 Ru5 Ru4 137.2(5)
Cu1 Ru5 Ru4 56.74(5)
Ru2 Ru5 Ru4 90.38(4)
Ru3 Ru5 Ru4 59.44(4)
C14 Ru5 Ru1 79.6(4)
C13 Ru5 Ru1 130.9(4)
C12 Ru5 Ru1 137.1(4)
Cu1 Ru5 Ru1 56.74(4)
Ru2 Ru5 Ru1 58.45(4)
Ru3 Ru5 Ru1 89.46(4)
Ru4 Ru5 Ru1 62.29(4)
I1 Cu1 C2 99.0(3)
I1 Cu1 Ru4 144.17(8)
C2 Cu1 Ru4 111.0(3)
I1 Cu1 Ru1 140.53(8)
C2 Cu1 Ru1 42.8(3)
Ru4 Cu1 Ru1 68.51(5)
I1 Cu1 Ru5 136.75(8)
C2 Cu1 Ru5 88.4(3)
Ru4 Cu1 Ru5 65.35(5)
Ru1 Cu1 Ru5 65.65(5)
C21 P1 C33 109.9(6)
C21 P1 C27 107.9(6)
C33 P1 C27 110.4(6)
C21 P1 C15 109.3(7)
C33 P1 C15 110.1(6)
C27 P1 C15 109.2(7)
C39 P2 C57 111.9(6)
C39 P2 C45 108.5(6)
C57 P2 C45 110.3(6)
C39 P2 C51 108.3(6)
C57 P2 C51 107.2(6)
C45 P2 C51 110.6(6)
O1 C1 Ru1 178.2(14)
O2 C2 Ru1 171.1(11)
O2 C2 Cu1 115.5(9)
Ru1 C2 Cu1 72.9(5)
O3 C3 Ru1 139.8(11)
O3 C3 Ru2 135.5(11)
Ru1 C3 Ru2 84.6(6)
O4 C4 Ru2 176.2(14)
O5 C5 Ru2 176.7(13)
O6 C6 Ru3 143.6(13)
O6 C6 Ru2 131.3(12)
Ru3 C6 Ru2 85.1(7)
O7 C7 Ru3 178.5(12)
O8 C8 Ru3 179.3(15)
O9 C9 Ru4 167.4(14)
O10 C10 Ru4 173.4(14)
O11 C11 Ru4 177.3(12)
O12 C12 Ru5 175.7(13)
O13 C13 Ru5 173.0(13)
O14 C14 Ru5 175.5(13)
C20 C15 C16 120.0(15)
C20 C15 P1 120.4(11)
C16 C15 P1 119.6(13)
C15 C16 C17 118.6(17)
C15 C16 H16 122.9
C17 C16 H16 118.5
C18 C17 C16 121.0(16)
C18 C17 H17 117.4
C16 C17 H17 121.5
C19 C18 C17 120.5(17)
C19 C18 H18 119.9
C17 C18 H18 119.6
C18 C19 C20 119.3(17)
C18 C19 H19 121.1
C20 C19 H19 119.6
C15 C20 C19 120.5(15)
C15 C20 H20 119.1
C19 C20 H20 120.4
C26 C21 C22 118.3(13)
C26 C21 P1 121.4(11)
C22 C21 P1 120.2(11)
C23 C22 C21 121.8(15)
C23 C22 H22 119.4
C21 C22 H22 118.8
C22 C23 C24 118.4(16)
C22 C23 H23 122.4
C24 C23 H23 119.2
C25 C24 C23 121.9(15)
C25 C24 H24 119.8
C23 C24 H24 118.3
C24 C25 C26 118.6(14)
C24 C25 H25 120.2
C26 C25 H25 121.2
C21 C26 C25 121.0(13)
C21 C26 H26 119.5
C25 C26 H26 119.5
C28 C27 C32 118.9(15)
C28 C27 P1 123.1(12)
C32 C27 P1 117.9(12)
C29 C28 C27 122.2(16)
C29 C28 H28 119.0
C27 C28 H28 118.8
C30 C29 C28 119.6(18)
C30 C29 H29 118.9
C28 C29 H29 121.5
C29 C30 C31 120.8(16)
C29 C30 H30 118.9
C31 C30 H30 120.3
C30 C31 C32 118.8(16)
C30 C31 H31 119.8
C32 C31 H31 121.4
C27 C32 C31 119.4(15)
C27 C32 H32 120.5
C31 C32 H32 120.1
C38 C33 C34 117.9(13)
C38 C33 P1 122.6(11)
C34 C33 P1 119.4(10)
C35 C34 C33 120.7(15)
C35 C34 H34 119.5
C33 C34 H34 119.7
C34 C35 C36 121.1(16)
C34 C35 H35 118.5
C36 C35 H35 120.4
C35 C36 C37 119.1(16)
C35 C36 H36 119.5
C37 C36 H36 121.3
C36 C37 C38 121.5(15)
C36 C37 H37 120.5
C38 C37 H37 118.0
C33 C38 C37 119.5(14)
C33 C38 H38 119.3
C37 C38 H38 121.2
C44 C39 C40 118.3(12)
C44 C39 P2 119.6(10)
C40 C39 P2 121.8(10)
C41 C40 C39 121.0(13)
C41 C40 H40 119.9
C39 C40 H40 119.1
C40 C41 C42 118.7(13)
C40 C41 H41 121.5
C42 C41 H41 119.8
C43 C42 C41 122.9(14)
C43 C42 H42 116.9
C41 C42 H42 120.2
C42 C43 C44 118.0(14)
C42 C43 H43 122.4
C44 C43 H43 119.5
C39 C44 C43 121.1(12)
C39 C44 H44 120.1
C43 C44 H44 118.8
C46 C45 C50 121.1(11)
C46 C45 P2 118.2(9)
C50 C45 P2 120.6(10)
C45 C46 C47 121.2(13)
C45 C46 H46 119.6
C47 C46 H46 119.2
C46 C47 C48 117.5(14)
C46 C47 H47 119.6
C48 C47 H47 122.9
C49 C48 C47 120.1(12)
C49 C48 H48 120.9
C47 C48 H48 119.0
C48 C49 C50 121.4(13)
C48 C49 H49 118.4
C50 C49 H49 120.2
C45 C50 C49 118.7(13)
C45 C50 H50 119.2
C49 C50 H50 122.1
C52 C51 C56 120.2(12)
C52 C51 P2 121.3(10)
C56 C51 P2 118.3(10)
C51 C52 C53 120.2(13)
C51 C52 H52 118.5
C53 C52 H52 121.2
C52 C53 C54 118.2(13)
C52 C53 H53 119.9
C54 C53 H53 121.9
C55 C54 C53 121.3(13)
C55 C54 H54 119.5
C53 C54 H54 119.3
C54 C55 C56 120.2(13)
C54 C55 H55 119.6
C56 C55 H55 120.2
C55 C56 C51 119.8(12)
C55 C56 H56 121.4
C51 C56 H56 118.8
C58 C57 C62 118.8(13)
C58 C57 P2 121.9(11)
C62 C57 P2 119.2(11)
C59 C58 C57 122.1(14)
C59 C58 H58 119.0
C57 C58 H58 118.9
C58 C59 C60 119.7(14)
C58 C59 H59 119.9
C60 C59 H59 120.4
C61 C60 C59 119.3(12)
C61 C60 H60 121.4
C59 C60 H60 119.3
C60 C61 C62 121.0(13)
C60 C61 H61 119.1
C62 C61 H61 119.9
C61 C62 C57 119.1(13)
C61 C62 H62 120.1
C57 C62 H62 120.8

loop_
_geom_bond_atom_site_label_1
_geom_bond_atom_site_label_2
_geom_bond_distance
I1 Cu1 2.4857(17)
Te1 Ru4 2.6897(13)
Te1 Ru1 2.6954(13)
Te1 Ru3 2.7001(14)
Te1 Ru2 2.7463(15)
Ru1 C2 1.897(14)
Ru1 C1 1.918(18)
Ru1 C3 2.021(15)
Ru1 Cu1 2.6666(18)
Ru1 Ru2 2.8099(15)
Ru1 Ru5 2.9054(15)
Ru1 Ru4 2.9969(16)
Ru2 C5 1.887(16)
Ru2 C4 1.910(19)
Ru2 C3 2.150(13)
Ru2 C6 2.198(17)
Ru2 Ru3 2.8387(16)
Ru2 Ru5 2.8484(14)
Ru3 C8 1.860(17)
Ru3 C7 1.919(17)
Ru3 C6 1.994(17)
Ru3 Ru4 2.8499(16)
Ru3 Ru5 2.8596(15)
Ru4 C11 1.877(17)
Ru4 C9 1.927(17)
Ru4 C10 1.930(16)
Ru4 Cu1 2.6579(19)
Ru4 Ru5 2.8889(16)
Ru5 C14 1.863(18)
Ru5 C13 1.874(16)
Ru5 C12 1.892(18)
Ru5 Cu1 2.693(2)
Cu1 C2 2.515(14)
P1 C21 1.785(13)
P1 C33 1.801(14)
P1 C27 1.812(15)
P1 C15 1.806(15)
P2 C39 1.790(13)
P2 C57 1.791(13)
P2 C45 1.827(11)
P2 C51 1.824(14)
O1 C1 1.123(16)
O2 C2 1.136(14)
O3 C3 1.166(15)
O4 C4 1.126(17)
O5 C5 1.143(15)
O6 C6 1.171(17)
O7 C7 1.140(16)
O8 C8 1.170(16)
O9 C9 1.136(17)
O10 C10 1.109(15)
O11 C11 1.138(15)
O12 C12 1.136(16)
O13 C13 1.188(16)
O14 C14 1.166(17)
C15 C20 1.364(19)
C15 C16 1.384(18)
C16 C17 1.40(2)
C16 H16 0.9600
C17 C18 1.36(2)
C17 H17 0.9601
C18 C19 1.36(2)
C18 H18 0.9600
C19 C20 1.403(19)
C19 H19 0.9600
C20 H20 0.9601
C21 C26 1.364(17)
C21 C22 1.396(19)
C22 C23 1.38(2)
C22 H22 0.9597
C23 C24 1.38(2)
C23 H23 0.9599
C24 C25 1.36(2)
C24 H24 0.9600
C25 C26 1.417(19)
C25 H25 0.9600
C26 H26 0.9600
C27 C28 1.352(19)
C27 C32 1.36(2)
C28 C29 1.35(2)
C28 H28 0.9601
C29 C30 1.35(2)
C29 H29 0.9601
C30 C31 1.36(2)
C30 H30 0.9601
C31 C32 1.40(2)
C31 H31 0.9600
C32 H32 0.9600
C33 C38 1.370(18)
C33 C34 1.42(2)
C34 C35 1.35(2)
C34 H34 0.9601
C35 C36 1.35(2)
C35 H35 0.9600
C36 C37 1.37(2)
C36 H36 0.9601
C37 C38 1.39(2)
C37 H37 0.9600
C38 H38 0.9600
C39 C44 1.383(18)
C39 C40 1.429(17)
C40 C41 1.344(19)
C40 H40 0.9600
C41 C42 1.40(2)
C41 H41 0.9600
C42 C43 1.363(19)
C42 H42 0.9600
C43 C44 1.396(19)
C43 H43 0.9600
C44 H44 0.9601
C45 C46 1.368(17)
C45 C50 1.373(17)
C46 C47 1.395(18)
C46 H46 0.9600
C47 C48 1.411(19)
C47 H47 0.9599
C48 C49 1.37(2)
C48 H48 0.9601
C49 C50 1.381(18)
C49 H49 0.9601
C50 H50 0.9600
C51 C52 1.377(17)
C51 C56 1.388(17)
C52 C53 1.384(19)
C52 H52 0.9601
C53 C54 1.404(19)
C53 H53 0.9601
C54 C55 1.354(18)
C54 H54 0.9599
C55 C56 1.370(18)
C55 H55 0.9601
C56 H56 0.9597
C57 C58 1.364(17)
C57 C62 1.415(18)
C58 C59 1.353(17)
C58 H58 0.9601
C59 C60 1.420(19)
C59 H59 0.9600
C60 C61 1.353(19)
C60 H60 0.9599
C61 C62 1.397(18)
C61 H61 0.9601
C62 H62 0.9600
